data_8100572
loop_
_publ_author_name
'Romba, J.'
'Steinhauser, S.'
'Hegetschweiler, K.'

_publ_section_title
;
Crystal structure of 1,4-bis(tosyl)-1,4-diazacycloheptane-6-amine, 
C~19~H~25~N~3~O~4~S~2~
;
_journal_issue 1
_journal_name_full 'Zeitschrift f\"ur Kristallographie - New Crystal Structures'
_journal_page_first 133
_journal_page_last 134
_journal_volume 217
_journal_year 2002
_chemical_formula_structural 'C19 H25 N3 O4 S2'
_chemical_formula_sum 'C19 H25 N3 O4 S2'
_chemical_formula_weight 423.54
_chemical_name_systematic
;
 1,4-bis(tosyl)-1,4-diazacycloheptane-6-amine
;
_space_group_IT_number 19
_symmetry_cell_setting orthorhombic
_symmetry_space_group_name_Hall 'P 2ac 2ab'
_symmetry_space_group_name_H-M 'P 21 21 21'
_cell_angle_alpha 90.00
_cell_angle_beta 90.00
_cell_angle_gamma 90.00
_cell_formula_units_Z 4
_cell_length_a 6.3960(10)
_cell_length_b 10.661(2)
_cell_length_c 30.430(6)
_cell_measurement_temperature 293(2)
_cell_volume 2075.0(7)
_diffrn_ambient_temperature 293(2)
_exptl_crystal_density_diffrn 1.356
_cod_depositor_comments
;
 Marking attached hydrogen atoms.

 Antanas Vaitkus,
 2018-09-03

 Adding the _chemical_name_systematic data item.

 Antanas Vaitkus,
 20185-08-30
;
_cod_database_code 8100572

loop_
_symmetry_equiv_pos_as_xyz
'x, y, z'
'-x+1/2, -y, z+1/2'
'-x, y+1/2, -z+1/2'
'x+1/2, -y+1/2, -z'

loop_
_atom_site_label
_atom_site_type_symbol
_atom_site_fract_x
_atom_site_fract_y
_atom_site_fract_z
_atom_site_U_iso_or_equiv
_atom_site_adp_type
_atom_site_occupancy
_atom_site_symmetry_multiplicity
_atom_site_calc_flag
_atom_site_refinement_flags
_atom_site_disorder_assembly
_atom_site_disorder_group
_atom_site_attached_hydrogens
S1 S 0.8289(2) 0.49137(10) 0.10851(4) 0.0522(3) Uani 1 4 d . . . 0
S2 S 0.84538(19) 0.61362(10) 0.28748(4) 0.0458(3) Uani 1 4 d . . . 0
O22 O 1.0650(5) 0.6224(3) 0.27831(11) 0.0613(9) Uani 1 4 d . . . 0
O12 O 1.0466(5) 0.5022(4) 0.11741(13) 0.0781(11) Uani 1 4 d . . . 0
O21 O 0.7316(5) 0.7264(3) 0.29652(12) 0.0620(9) Uani 1 4 d . . . 0
N2 N 0.7348(5) 0.5450(3) 0.24574(11) 0.0419(9) Uani 1 4 d . . . 0
O11 O 0.7258(6) 0.5847(3) 0.08258(11) 0.0703(11) Uani 1 4 d . . . 0
N1 N 0.7089(6) 0.4848(3) 0.15527(11) 0.0496(9) Uani 1 4 d . . . 0
N3 N 0.5325(9) 0.7284(4) 0.19261(18) 0.0892(16) Uani 1 4 d . . . 2
C1 C 0.4396(8) 0.6032(5) 0.19715(16) 0.0602(13) Uani 1 4 d . . . 0
H1 H 0.2877 0.6147 0.1983 0.072 Uiso 1 4 calc R . . 0
C2 C 0.4849(8) 0.5150(5) 0.15894(16) 0.0624(13) Uani 1 4 d . . . 0
H2A H 0.4062 0.4381 0.1629 0.075 Uiso 1 4 calc R . . 0
H2B H 0.4382 0.5538 0.1318 0.075 Uiso 1 4 calc R . . 0
C3 C 0.7750(9) 0.3880(5) 0.18671(15) 0.0693(16) Uani 1 4 d . . . 0
H3A H 0.6586 0.3311 0.1913 0.083 Uiso 1 4 calc R . . 0
H3B H 0.8871 0.3399 0.1734 0.083 Uiso 1 4 calc R . . 0
C4 C 0.8462(10) 0.4320(4) 0.22956(15) 0.0619(13) Uani 1 4 d . . . 0
H4A H 0.9944 0.4507 0.2278 0.074 Uiso 1 4 calc R . . 0
H4B H 0.8285 0.3650 0.2508 0.074 Uiso 1 4 calc R . . 0
C5 C 0.5063(7) 0.5509(5) 0.24186(16) 0.0539(12) Uani 1 4 d . . . 0
H5A H 0.4508 0.6039 0.2650 0.065 Uiso 1 4 calc R . . 0
H5B H 0.4484 0.4675 0.2456 0.065 Uiso 1 4 calc R . . 0
C11 C 0.7970(8) 0.3437(4) 0.08179(14) 0.0529(13) Uani 1 4 d . A . 0
C12 C 0.6107(10) 0.3171(5) 0.06107(17) 0.0731(17) Uani 1 4 d . . . 0
H12 H 0.5001 0.3737 0.0619 0.088 Uiso 1 4 calc R . . 0
C13 C 0.5918(13) 0.2025(7) 0.03866(18) 0.093(2) Uani 1 4 d . A . 0
H13 H 0.4679 0.1840 0.0240 0.111 Uiso 1 4 calc R . . 0
C14 C 0.7537(14) 0.1165(6) 0.03788(18) 0.090(2) Uani 1 4 d . . . 0
C15 C 0.9326(13) 0.1452(5) 0.06006(18) 0.087(2) Uani 1 4 d . A . 0
H15 H 1.0411 0.0872 0.0603 0.104 Uiso 1 4 calc R . . 0
C16 C 0.9587(9) 0.2570(5) 0.08220(15) 0.0654(14) Uani 1 4 d . . . 0
H16 H 1.0824 0.2739 0.0971 0.079 Uiso 1 4 calc R A . 0
C21 C 0.8163(8) 0.5135(4) 0.33321(13) 0.0469(10) Uani 1 4 d . . . 0
C22 C 0.6324(8) 0.5167(5) 0.35777(15) 0.0597(12) Uani 1 4 d . . . 0
H22 H 0.5256 0.5725 0.3508 0.072 Uiso 1 4 calc R . . 0
C23 C 0.6125(10) 0.4349(5) 0.39290(17) 0.0702(15) Uani 1 4 d . . . 0
H23 H 0.4906 0.4371 0.4095 0.084 Uiso 1 4 calc R . . 0
C24 C 0.7673(11) 0.3500(5) 0.40413(16) 0.0689(16) Uani 1 4 d . . . 0
C25 C 0.9450(10) 0.3486(5) 0.37896(17) 0.0666(15) Uani 1 4 d . . . 0
H25 H 1.0509 0.2920 0.3858 0.080 Uiso 1 4 calc R . . 0
C26 C 0.9712(9) 0.4289(5) 0.34380(16) 0.0589(13) Uani 1 4 d . . . 0
H26 H 1.0934 0.4259 0.3273 0.071 Uiso 1 4 calc R . . 0
C11A C 0.786(2) -0.0120(10) 0.0143(3) 0.069(3) Uiso 0.50 4 d P A 1 0
H11A H 0.9218 -0.0448 0.0217 0.103 Uiso 0.50 4 calc PR A 1 0
H11B H 0.7774 -0.0004 -0.0169 0.103 Uiso 0.50 4 calc PR A 1 0
H11C H 0.6805 -0.0699 0.0237 0.103 Uiso 0.50 4 calc PR A 1 0
C11B C 0.672(2) 0.0086(11) 0.0088(3) 0.073(3) Uiso 0.50 1 d P A 2 0
H11D H 0.7771 -0.0555 0.0067 0.110 Uiso 0.50 4 calc PR A 2 0
H11E H 0.6410 0.0401 -0.0201 0.110 Uiso 0.50 4 calc PR A 2 0
H11F H 0.5477 -0.0260 0.0216 0.110 Uiso 0.50 4 calc PR A 2 0
C211 C 0.7400(13) 0.2614(6) 0.44284(19) 0.097(2) Uani 1 4 d . . . 0
H21A H 0.6066 0.2760 0.4564 0.146 Uiso 1 4 calc R . . 0
H21B H 0.8491 0.2760 0.4639 0.146 Uiso 1 4 calc R . . 0
H21C H 0.7472 0.1762 0.4327 0.146 Uiso 1 4 calc R . . 0

loop_
_atom_site_aniso_label
_atom_site_aniso_U_11
_atom_site_aniso_U_22
_atom_site_aniso_U_33
_atom_site_aniso_U_23
_atom_site_aniso_U_13
_atom_site_aniso_U_12
S1 0.0463(7) 0.0462(6) 0.0641(6) 0.0045(5) -0.0108(5) -0.0077(6)
S2 0.0405(7) 0.0317(5) 0.0651(6) -0.0036(5) 0.0069(5) -0.0001(5)
O22 0.037(2) 0.067(2) 0.081(2) -0.0069(18) 0.0034(15) -0.0067(16)
O12 0.046(2) 0.083(3) 0.105(3) -0.019(2) -0.0142(19) -0.0142(19)
O21 0.063(2) 0.0293(16) 0.094(2) -0.0051(16) 0.0146(17) 0.0056(14)
N2 0.036(2) 0.0316(18) 0.058(2) -0.0019(15) -0.0026(16) 0.0051(14)
O11 0.082(3) 0.053(2) 0.076(2) 0.0233(17) -0.0091(19) -0.0046(17)
N1 0.050(3) 0.040(2) 0.059(2) 0.0038(17) -0.0139(16) 0.0120(17)
N3 0.101(4) 0.048(3) 0.118(4) 0.021(3) 0.002(3) 0.014(3)
C1 0.034(3) 0.067(3) 0.080(3) 0.013(3) 0.000(2) 0.010(2)
C2 0.046(3) 0.067(3) 0.075(3) 0.010(3) -0.006(2) -0.006(2)
C3 0.099(5) 0.044(3) 0.065(3) -0.003(2) -0.016(3) 0.028(3)
C4 0.080(4) 0.048(3) 0.057(3) -0.005(2) -0.004(3) 0.026(3)
C5 0.040(3) 0.050(3) 0.072(3) 0.009(2) 0.006(2) 0.000(2)
C11 0.062(4) 0.054(3) 0.043(2) 0.006(2) -0.013(2) -0.006(2)
C12 0.084(5) 0.065(4) 0.070(3) 0.011(3) -0.019(3) -0.015(3)
C13 0.132(7) 0.088(5) 0.058(3) 0.004(3) -0.019(4) -0.055(5)
C14 0.160(7) 0.058(4) 0.052(3) -0.004(3) 0.006(4) -0.031(4)
C15 0.142(7) 0.058(4) 0.061(3) -0.005(3) 0.012(4) 0.014(4)
C16 0.076(4) 0.066(3) 0.054(3) 0.002(2) -0.005(3) 0.013(3)
C21 0.050(3) 0.038(2) 0.053(2) -0.0089(19) 0.000(2) -0.001(2)
C22 0.056(3) 0.059(3) 0.064(3) -0.004(2) 0.011(2) 0.007(3)
C23 0.077(4) 0.069(3) 0.064(3) 0.000(3) 0.019(3) -0.001(3)
C24 0.102(5) 0.052(3) 0.053(3) -0.001(2) 0.002(3) 0.000(3)
C25 0.085(4) 0.047(3) 0.068(3) 0.002(2) -0.007(3) 0.018(3)
C26 0.059(4) 0.055(3) 0.062(3) -0.008(2) 0.004(2) 0.011(2)
C211 0.138(7) 0.080(4) 0.075(4) 0.015(3) 0.010(4) 0.001(4)

loop_
_geom_bond_atom_site_label_1
_geom_bond_atom_site_label_2
_geom_bond_distance
_geom_bond_site_symmetry_2
_geom_bond_publ_flag
S1 O12 1.423(4) . ?
S1 O11 1.431(3) . ?
S1 N1 1.618(4) . ?
S1 C11 1.784(5) . ?
S2 O21 1.432(3) . ?
S2 O22 1.435(3) . ?
S2 N2 1.628(4) . ?
S2 C21 1.764(4) . ?
N2 C5 1.467(6) . ?
N2 C4 1.483(5) . ?
N1 C3 1.469(5) . ?
N1 C2 1.473(6) . ?
N3 C1 1.467(7) . ?
C1 C2 1.523(7) . ?
C1 C5 1.531(7) . ?
C3 C4 1.459(7) . ?
C11 C12 1.378(7) . ?
C11 C16 1.387(7) . ?
C12 C13 1.404(8) . ?
C13 C14 1.383(10) . ?
C14 C15 1.363(9) . ?
C14 C11B 1.543(12) . ?
C14 C11A 1.561(12) . ?
C15 C16 1.379(7) . ?
C21 C26 1.378(7) . ?
C21 C22 1.394(7) . ?
C22 C23 1.385(7) . ?
C23 C24 1.385(8) . ?
C24 C25 1.371(8) . ?
C24 C211 1.520(7) . ?
C25 C26 1.381(7) . ?
